data_7150483
loop_
_publ_author_name
'Bensemann, Igor'
'Gdaniec, Maria'
'\/Lakomecka, Karina'
'Milewska, Maria J.'
'Po\/lo\'nski, Tadeusz'

_publ_section_title
;
 Creation of hydrogen bonded 1D networks by co-crystallization of
 N,N'-bis(2-pyridyl)aryldiamines with dicarboxylic acidsSupramolecular
 structures formed by 2-aminopyridine derivatives. Part II.5
;
_journal_issue 8
_journal_name_full 'Organic &amp;  Biomolecular Chemistry'
_journal_page_first 1425
_journal_paper_doi 10.1039/b211675h
_journal_volume 1
_journal_year 2003
_chemical_formula_moiety 'C16H14N4, C14H10O5'
_chemical_formula_sum 'C30 H24 N4 O5'
_chemical_formula_weight 520.53
_chemical_melting_point 179(2)
_chemical_name_systematic
; 
N,N'-bis(2-pyridyl)-1,3-diaminobenzene 4,4'-oxybisbenzoic acid 
;
_space_group_IT_number 40
_symmetry_cell_setting orthorhombic
_symmetry_space_group_name_Hall 'A 2 -2a'
_symmetry_space_group_name_H-M 'A m a 2'
_atom_sites_solution_hydrogens mixed
_atom_sites_solution_primary direct
_atom_sites_solution_secondary difmap
_audit_creation_method SHELXL-97
_cell_angle_alpha 90.00
_cell_angle_beta 90.00
_cell_angle_gamma 90.00
_cell_formula_units_Z 4
_cell_length_a 35.743(7)
_cell_length_b 9.285(2)
_cell_length_c 7.3380(10)
_cell_measurement_reflns_used 'not relevant with the CCD data'
_cell_measurement_temperature 100(2)
_cell_volume 2435.3(8)
_computing_cell_refinement 'KM4RED, Version 1.163, 2000'
_computing_data_collection 'KM4CCD, Version 1.163, 2000'
_computing_data_reduction 'KM4RED, Version 1.163, 2000'
_computing_publication_material 'SHELXL-97 (Sheldrick, 1997)'
_computing_structure_refinement 'SHELXL-97 (Sheldrick, 1997)'
_computing_structure_solution 'SHELXS-97 (Sheldrick, 1990)'
_diffrn_ambient_temperature 100(2)
_diffrn_measured_fraction_theta_full 0.963
_diffrn_measured_fraction_theta_max 0.963
_diffrn_measurement_device_type 'Kuma KM4CCD diffractometer'
_diffrn_measurement_method '\o scan'
_diffrn_radiation_monochromator graphite
_diffrn_radiation_source 'fine-focus sealed tube'
_diffrn_radiation_type MoK\a
_diffrn_radiation_wavelength 0.71073
_diffrn_reflns_av_R_equivalents 0.0551
_diffrn_reflns_av_sigmaI/netI 0.0537
_diffrn_reflns_limit_h_max 42
_diffrn_reflns_limit_h_min -30
_diffrn_reflns_limit_k_max 10
_diffrn_reflns_limit_k_min -9
_diffrn_reflns_limit_l_max 8
_diffrn_reflns_limit_l_min -8
_diffrn_reflns_number 3651
_diffrn_reflns_theta_full 25.02
_diffrn_reflns_theta_max 25.02
_diffrn_reflns_theta_min 3.42
_diffrn_standards_decay_% <2
_diffrn_standards_interval_count 50
_exptl_absorpt_coefficient_mu 0.099
_exptl_absorpt_correction_type none
_exptl_crystal_colour colourless
_exptl_crystal_density_diffrn 1.420
_exptl_crystal_density_method 'not measured'
_exptl_crystal_description prism
_exptl_crystal_F_000 1088
_exptl_crystal_size_max 0.20
_exptl_crystal_size_mid 0.15
_exptl_crystal_size_min 0.10
_refine_diff_density_max 0.200
_refine_diff_density_min -0.192
_refine_diff_density_rms 0.049
_refine_ls_abs_structure_details 'Flack H D (1983), Acta Cryst. A39, 876-881'
_refine_ls_abs_structure_Flack 0(2)
_refine_ls_extinction_method none
_refine_ls_goodness_of_fit_ref 0.985
_refine_ls_hydrogen_treatment mixed
_refine_ls_matrix_type full
_refine_ls_number_parameters 196
_refine_ls_number_reflns 1135
_refine_ls_number_restraints 1
_refine_ls_restrained_S_all 0.985
_refine_ls_R_factor_all 0.0550
_refine_ls_R_factor_gt 0.0371
_refine_ls_shift/su_max 0.000
_refine_ls_shift/su_mean 0.000
_refine_ls_structure_factor_coef Fsqd
_refine_ls_weighting_details 'calc w=1/[\s^2^(Fo^2^)+(0.0494P)^2^+0.0000P] where P=(Fo^2^+2Fc^2^)/3'
_refine_ls_weighting_scheme calc
_refine_ls_wR_factor_gt 0.0788
_refine_ls_wR_factor_ref 0.0836
_reflns_number_gt 909
_reflns_number_total 1135
_reflns_threshold_expression >2sigma(I)
_cod_data_source_file b211675h.txt
_cod_data_source_block 1obe
_cod_depositor_comments
;
The following automatic conversions were performed:

'_chemical_melting_point' value '158-200' was changed to '179(2)' -
the average value was taken and precision was estimated.

Automatic conversion script
Id: cif_fix_values 1569 2011-02-09 13:29:24Z adriana 

The following automatic conversions were performed:

'_atom_sites_solution_hydrogens' value 'difmap and geom' was changed
to 'mixed'.

Automatic conversion script
Id: cif_fix_values 6452 2018-10-05 10:23:21Z andrius 
;
_cod_original_sg_symbol_H-M Ama2
_cod_database_code 7150483

loop_
_symmetry_equiv_pos_as_xyz
'x, y, z'
'-x, -y, z'
'x+1/2, -y, z'
'-x+1/2, y, z'
'x, y+1/2, z+1/2'
'-x, -y+1/2, z+1/2'
'x+1/2, -y+1/2, z+1/2'
'-x+1/2, y+1/2, z+1/2'

loop_
_atom_site_label
_atom_site_type_symbol
_atom_site_fract_x
_atom_site_fract_y
_atom_site_fract_z
_atom_site_U_iso_or_equiv
_atom_site_adp_type
_atom_site_occupancy
_atom_site_symmetry_multiplicity
_atom_site_calc_flag
_atom_site_refinement_flags
_atom_site_disorder_assembly
_atom_site_disorder_group
N1 N 0.35603(7) 0.1951(3) 0.6846(4) 0.0210(7) Uani 1 1 d . . .
C2 C 0.32609(8) 0.1615(4) 0.7862(4) 0.0190(8) Uani 1 1 d . . .
C3 C 0.30585(9) 0.2671(4) 0.8791(5) 0.0225(9) Uani 1 1 d . . .
H3 H 0.2841 0.2458 0.9554 0.022(9) Uiso 1 1 d R . .
C4 C 0.31518(9) 0.4095(4) 0.8541(5) 0.0240(9) Uani 1 1 d . . .
H4 H 0.3010 0.4913 0.9241 0.037(10) Uiso 1 1 d R . .
C5 C 0.34495(9) 0.4461(4) 0.7387(5) 0.0246(9) Uani 1 1 d . . .
H5 H 0.3537 0.5520 0.7080 0.030(10) Uiso 1 1 d R . .
C6 C 0.36455(8) 0.3357(4) 0.6619(4) 0.0225(8) Uani 1 1 d . . .
H6 H 0.3859 0.3547 0.5793 0.040(11) Uiso 1 1 d R . .
N7 N 0.31838(7) 0.0166(3) 0.7964(4) 0.0211(7) Uani 1 1 d . . .
H7 H 0.3376 -0.0383 0.7846 0.027(10) Uiso 1 1 d R . .
C8 C 0.28377(8) -0.0489(4) 0.8260(4) 0.0187(8) Uani 1 1 d . . .
C9 C 0.28361(8) -0.1966(4) 0.8675(5) 0.0221(9) Uani 1 1 d . . .
H9 H 0.3067 -0.2446 0.8787 0.010(8) Uiso 1 1 d R . .
C10 C 0.2500 -0.2669(6) 0.8855(7) 0.0230(12) Uani 1 2 d S . .
H10 H 0.2500 -0.3719 0.9038 0.027(14) Uiso 1 2 d SR . .
C11 C 0.2500 0.0234(5) 0.8027(7) 0.0192(11) Uani 1 2 d S . .
H11 H 0.2500 0.1328 0.7652 0.010(11) Uiso 1 2 d SR . .
O1A O 0.40711(6) 0.0211(3) 0.5444(3) 0.0226(6) Uani 1 1 d . . .
H1OA H 0.3838(9) 0.085(4) 0.598(5) 0.030(10) Uiso 1 1 d . . .
O2A O 0.38230(6) -0.1573(3) 0.7106(4) 0.0283(6) Uani 1 1 d . . .
C1A C 0.43165(8) -0.2134(4) 0.5069(4) 0.0178(8) Uani 1 1 d . . .
C2A C 0.43115(8) -0.3590(4) 0.5518(5) 0.0235(9) Uani 1 1 d . . .
H2A H 0.4145 -0.3840 0.6398 0.038(11) Uiso 1 1 d R . .
C3A C 0.45421(8) -0.4551(4) 0.4627(5) 0.0226(8) Uani 1 1 d . . .
H3A H 0.4555 -0.5591 0.4915 0.020(9) Uiso 1 1 d R . .
C4A C 0.47817(8) -0.4045(4) 0.3290(5) 0.0214(8) Uani 1 1 d . . .
C5A C 0.47971(8) -0.2599(4) 0.2842(5) 0.0244(9) Uani 1 1 d . . .
H5A H 0.4984 -0.2287 0.1932 0.041(10) Uiso 1 1 d R . .
C6A C 0.45644(8) -0.1639(4) 0.3736(5) 0.0209(8) Uani 1 1 d . . .
H6A H 0.4573 -0.0577 0.3416 0.011(8) Uiso 1 1 d R . .
C7A C 0.40494(9) -0.1150(4) 0.5978(5) 0.0227(8) Uani 1 1 d . . .
O3A O 0.5000 -0.5000 0.2301(5) 0.0249(8) Uani 1 2 d S . .

loop_
_atom_site_aniso_label
_atom_site_aniso_U_11
_atom_site_aniso_U_22
_atom_site_aniso_U_33
_atom_site_aniso_U_23
_atom_site_aniso_U_13
_atom_site_aniso_U_12
N1 0.0190(13) 0.0206(18) 0.0235(15) 0.0025(15) -0.0013(13) -0.0007(13)
C2 0.0178(14) 0.020(2) 0.0193(17) 0.0011(17) -0.0026(15) -0.0010(14)
C3 0.0212(16) 0.027(2) 0.0198(18) -0.0025(18) 0.0015(16) 0.0017(15)
C4 0.0234(16) 0.023(2) 0.025(2) -0.0066(19) -0.0065(16) 0.0021(16)
C5 0.0249(16) 0.022(2) 0.0272(19) -0.0044(18) -0.0042(15) -0.0010(16)
C6 0.0199(16) 0.025(2) 0.0221(18) 0.0025(19) -0.0024(14) -0.0021(16)
N7 0.0201(13) 0.0163(18) 0.0270(15) 0.0000(15) 0.0018(13) 0.0025(12)
C8 0.0183(15) 0.024(2) 0.0144(17) -0.0024(16) 0.0001(14) 0.0000(14)
C9 0.0200(16) 0.022(2) 0.0244(19) -0.0028(19) -0.0015(14) 0.0040(15)
C10 0.028(2) 0.021(3) 0.020(2) 0.001(3) 0.000 0.000
C11 0.025(2) 0.014(3) 0.018(2) 0.001(2) 0.000 0.000
O1A 0.0223(11) 0.0190(16) 0.0266(13) 0.0006(12) 0.0028(11) 0.0018(10)
O2A 0.0249(11) 0.0272(16) 0.0328(14) 0.0032(13) 0.0090(12) 0.0039(11)
C1A 0.0153(14) 0.021(2) 0.0166(18) 0.0003(16) -0.0009(14) 0.0031(14)
C2A 0.0168(15) 0.032(3) 0.022(2) 0.0026(18) 0.0013(15) -0.0024(16)
C3A 0.0238(17) 0.019(2) 0.0255(19) 0.0005(18) -0.0014(15) 0.0011(16)
C4A 0.0194(15) 0.024(2) 0.0203(18) -0.0024(17) -0.0030(15) 0.0043(15)
C5A 0.0227(16) 0.029(3) 0.0218(19) 0.0058(18) 0.0024(16) 0.0045(15)
C6A 0.0238(16) 0.015(2) 0.0234(18) 0.0037(17) 0.0002(15) 0.0008(14)
C7A 0.0173(15) 0.027(2) 0.0238(18) 0.0020(18) -0.0032(15) -0.0004(15)
O3A 0.0287(16) 0.024(2) 0.0216(18) 0.000 0.000 0.0084(15)

loop_
_atom_type_symbol
_atom_type_description
_atom_type_scat_dispersion_real
_atom_type_scat_dispersion_imag
_atom_type_scat_source
C C 0.0033 0.0016 'International Tables Vol C Tables 4.2.6.8 and 6.1.1.4'
H H 0.0000 0.0000 'International Tables Vol C Tables 4.2.6.8 and 6.1.1.4'
N N 0.0061 0.0033 'International Tables Vol C Tables 4.2.6.8 and 6.1.1.4'
O O 0.0106 0.0060 'International Tables Vol C Tables 4.2.6.8 and 6.1.1.4'

loop_
_geom_angle_atom_site_label_1
_geom_angle_atom_site_label_2
_geom_angle_atom_site_label_3
_geom_angle
_geom_angle_site_symmetry_1
_geom_angle_site_symmetry_3
_geom_angle_publ_flag
C2 N1 C6 118.3(3) . . ?
N1 C2 N7 114.7(3) . . ?
N1 C2 C3 121.4(3) . . ?
N7 C2 C3 123.8(3) . . ?
C4 C3 C2 119.0(3) . . ?
C4 C3 H3 117.6 . . ?
C2 C3 H3 123.3 . . ?
C3 C4 C5 119.8(3) . . ?
C3 C4 H4 120.9 . . ?
C5 C4 H4 119.2 . . ?
C6 C5 C4 117.2(3) . . ?
C6 C5 H5 117.4 . . ?
C4 C5 H5 125.4 . . ?
N1 C6 C5 124.0(3) . . ?
N1 C6 H6 114.9 . . ?
C5 C6 H6 121.0 . . ?
C2 N7 C8 127.7(3) . . ?
C2 N7 H7 114.4 . . ?
C8 N7 H7 117.8 . . ?
C11 C8 N7 122.7(3) . . ?
C11 C8 C9 119.6(3) . . ?
N7 C8 C9 117.5(3) . . ?
C10 C9 C8 119.2(3) . . ?
C10 C9 H9 122.2 . . ?
C8 C9 H9 118.6 . . ?
C9 C10 C9 122.0(5) 4 . ?
C9 C10 H10 118.9 4 . ?
C9 C10 H10 118.9 . . ?
C8 C11 C8 120.3(4) 4 . ?
C8 C11 H11 119.8 4 . ?
C8 C11 H11 119.8 . . ?
C7A O1A H1OA 111.4(19) . . ?
C2A C1A C6A 119.6(3) . . ?
C2A C1A C7A 119.0(3) . . ?
C6A C1A C7A 121.4(3) . . ?
C3A C2A C1A 120.5(3) . . ?
C3A C2A H2A 124.3 . . ?
C1A C2A H2A 115.2 . . ?
C2A C3A C4A 119.1(4) . . ?
C2A C3A H3A 123.9 . . ?
C4A C3A H3A 116.9 . . ?
C5A C4A C3A 121.5(3) . . ?
C5A C4A O3A 118.3(3) . . ?
C3A C4A O3A 120.2(3) . . ?
C4A C5A C6A 119.3(3) . . ?
C4A C5A H5A 118.2 . . ?
C6A C5A H5A 122.5 . . ?
C5A C6A C1A 120.0(3) . . ?
C5A C6A H6A 119.9 . . ?
C1A C6A H6A 120.0 . . ?
O2A C7A O1A 123.0(3) . . ?
O2A C7A C1A 122.2(3) . . ?
O1A C7A C1A 114.7(3) . . ?
C4A O3A C4A 116.9(4) . 2_645 ?

loop_
_geom_bond_atom_site_label_1
_geom_bond_atom_site_label_2
_geom_bond_distance
_geom_bond_site_symmetry_2
_geom_bond_publ_flag
N1 C2 1.341(4) . ?
N1 C6 1.350(4) . ?
C2 N7 1.375(4) . ?
C2 C3 1.396(5) . ?
C3 C4 1.376(5) . ?
C3 H3 0.9790 . ?
C4 C5 1.402(5) . ?
C4 H4 1.0479 . ?
C5 C6 1.363(5) . ?
C5 H5 1.0563 . ?
C6 H6 0.9891 . ?
N7 C8 1.396(4) . ?
N7 H7 0.8608 . ?
C8 C11 1.391(4) . ?
C8 C9 1.405(5) . ?
C9 C10 1.374(4) . ?
C9 H9 0.9399 . ?
C10 C9 1.374(4) 4 ?
C10 H10 0.9842 . ?
C11 C8 1.391(4) 4 ?
C11 H11 1.0528 . ?
O1A C7A 1.325(4) . ?
O1A H1OA 1.09(4) . ?
O2A C7A 1.223(4) . ?
C1A C2A 1.392(5) . ?
C1A C6A 1.398(4) . ?
C1A C7A 1.480(5) . ?
C2A C3A 1.379(5) . ?
C2A H2A 0.9070 . ?
C3A C4A 1.384(5) . ?
C3A H3A 0.9897 . ?
C4A C5A 1.383(5) . ?
C4A O3A 1.386(4) . ?
C5A C6A 1.384(5) . ?
C5A H5A 0.9882 . ?
C6A H6A 1.0139 . ?
O3A C4A 1.386(4) 2_645 ?
